data_7153198
loop_
_publ_author_name
'Long, Lingliang'
'Zhou, Liping'
'Wang, Lin'
'Meng, Suci'
'Gong, Aihua'
'Du, Fengyi'
'Zhang, Chi'

_publ_section_title
;
 A coumarin-based fluorescent probe for biological thiols and its
 application for living cell imaging.
;
_journal_issue 47
_journal_name_full 'Organic &amp; biomolecular chemistry'
_journal_page_first 8214
_journal_page_last 8220
_journal_paper_doi 10.1039/c3ob41741g
_journal_volume 11
_journal_year 2013
_chemical_formula_sum 'C18 H16 N0 O7'
_chemical_formula_weight 344.31
_chemical_name_systematic
; 
 ? 
;
_space_group_IT_number 9
_symmetry_cell_setting monoclinic
_symmetry_space_group_name_Hall 'C -2yc'
_symmetry_space_group_name_H-M 'C 1 c 1'
_atom_sites_solution_hydrogens geom
_atom_sites_solution_primary direct
_atom_sites_solution_secondary difmap
_audit_creation_method SHELXL-97
_cell_angle_alpha 90.00
_cell_angle_beta 115.891(12)
_cell_angle_gamma 90.00
_cell_formula_units_Z 4
_cell_length_a 8.320(10)
_cell_length_b 28.09(3)
_cell_length_c 7.621(9)
_cell_measurement_temperature 296(2)
_cell_volume 1602(3)
_computing_structure_refinement 'SHELXL-97 (Sheldrick, 1997)'
_computing_structure_solution 'SHELXS-97 (Sheldrick, 1990)'
_diffrn_ambient_temperature 296(2)
_diffrn_measured_fraction_theta_full 0.997
_diffrn_measured_fraction_theta_max 0.997
_diffrn_radiation_monochromator graphite
_diffrn_radiation_source 'fine-focus sealed tube'
_diffrn_radiation_type MoK\a
_diffrn_radiation_wavelength 0.71073
_diffrn_reflns_av_R_equivalents 0.0160
_diffrn_reflns_av_sigmaI/netI 0.0249
_diffrn_reflns_limit_h_max 9
_diffrn_reflns_limit_h_min -9
_diffrn_reflns_limit_k_max 28
_diffrn_reflns_limit_k_min -33
_diffrn_reflns_limit_l_max 8
_diffrn_reflns_limit_l_min -9
_diffrn_reflns_number 4420
_diffrn_reflns_theta_full 25.01
_diffrn_reflns_theta_max 25.01
_diffrn_reflns_theta_min 2.82
_exptl_absorpt_coefficient_mu 0.111
_exptl_absorpt_correction_T_max 0.9781
_exptl_absorpt_correction_T_min 0.9771
_exptl_crystal_density_diffrn 1.427
_exptl_crystal_density_method 'not measured'
_exptl_crystal_F_000 720
_exptl_crystal_size_max 0.21
_exptl_crystal_size_mid 0.20
_exptl_crystal_size_min 0.20
_refine_diff_density_max 0.108
_refine_diff_density_min -0.184
_refine_diff_density_rms 0.041
_refine_ls_abs_structure_details 'Flack H D (1983), Acta Cryst. A39, 876-881'
_refine_ls_abs_structure_Flack 0.1(7)
_refine_ls_extinction_method none
_refine_ls_goodness_of_fit_ref 1.056
_refine_ls_hydrogen_treatment mixed
_refine_ls_matrix_type full
_refine_ls_number_parameters 230
_refine_ls_number_reflns 2676
_refine_ls_number_restraints 2
_refine_ls_restrained_S_all 1.056
_refine_ls_R_factor_all 0.0336
_refine_ls_R_factor_gt 0.0308
_refine_ls_shift/su_max 0.001
_refine_ls_shift/su_mean 0.000
_refine_ls_structure_factor_coef Fsqd
_refine_ls_weighting_details 'calc w=1/[\s^2^(Fo^2^)+(0.0440P)^2^+0.1944P] where P=(Fo^2^+2Fc^2^)/3'
_refine_ls_weighting_scheme calc
_refine_ls_wR_factor_gt 0.0747
_refine_ls_wR_factor_ref 0.0768
_reflns_number_gt 2511
_reflns_number_total 2676
_reflns_threshold_expression >2sigma(I)
_cod_data_source_file c3ob41741g.txt
_cod_data_source_block 1
_cod_original_sg_symbol_H-M Cc
_cod_database_code 7153198

loop_
_symmetry_equiv_pos_as_xyz
'x, y, z'
'x, -y, z+1/2'
'x+1/2, y+1/2, z'
'x+1/2, -y+1/2, z+1/2'

loop_
_atom_site_label
_atom_site_type_symbol
_atom_site_fract_x
_atom_site_fract_y
_atom_site_fract_z
_atom_site_U_iso_or_equiv
_atom_site_adp_type
_atom_site_occupancy
_atom_site_symmetry_multiplicity
_atom_site_calc_flag
_atom_site_refinement_flags
O1 O 0.49946(16) 1.09170(4) 0.44658(18) 0.0424(3) Uani 1 1 d .
O2 O 0.93784(15) 0.98399(4) 0.86586(17) 0.0382(3) Uani 1 1 d .
O3 O 1.14235(18) 0.93735(5) 1.0789(2) 0.0587(4) Uani 1 1 d .
O4 O 1.12786(18) 0.84069(5) 0.9880(2) 0.0601(4) Uani 1 1 d .
O5 O 0.86945(18) 0.81674(5) 0.7512(2) 0.0514(4) Uani 1 1 d .
O6 O 0.8244(2) 1.20541(5) 0.8055(3) 0.0683(4) Uani 1 1 d .
O7 O 0.48760(17) 1.13359(4) 0.70380(18) 0.0420(3) Uani 1 1 d .
H7 H 0.3804 1.1383 0.6385 0.063 Uiso 1 1 calc R
C1 C 0.9806(2) 0.84984(7) 0.8643(3) 0.0374(4) Uani 1 1 d .
C2 C 0.9022(2) 0.89841(6) 0.8149(2) 0.0344(4) Uani 1 1 d .
C3 C 1.0062(2) 0.93863(6) 0.9326(3) 0.0375(4) Uani 1 1 d .
C4 C 0.7742(2) 0.99149(6) 0.7118(2) 0.0328(4) Uani 1 1 d .
C5 C 0.6677(2) 0.95321(6) 0.6098(2) 0.0337(4) Uani 1 1 d .
C6 C 0.7381(2) 0.90654(6) 0.6639(2) 0.0341(4) Uani 1 1 d .
H6 H 0.6703 0.8807 0.5943 0.041 Uiso 1 1 calc R
C7 C 0.4985(2) 0.96309(6) 0.4545(2) 0.0386(4) Uani 1 1 d .
H7A H 0.4247 0.9381 0.3854 0.046 Uiso 1 1 calc R
C8 C 0.4423(2) 1.00907(7) 0.4049(2) 0.0395(4) Uani 1 1 d .
H8 H 0.3306 1.0152 0.3032 0.047 Uiso 1 1 calc R
C9 C 0.5535(2) 1.04684(6) 0.5077(2) 0.0346(4) Uani 1 1 d .
C10 C 0.7221(2) 1.03877(6) 0.6626(2) 0.0336(4) Uani 1 1 d .
C11 C 0.8334(2) 1.07966(6) 0.7546(2) 0.0352(4) Uani 1 1 d .
H11 H 0.9519 1.0749 0.8432 0.042 Uiso 1 1 calc R
C12 C 0.7699(2) 1.12424(6) 0.7151(2) 0.0364(4) Uani 1 1 d .
C13 C 0.5727(2) 1.13231(6) 0.5815(3) 0.0359(4) Uani 1 1 d .
C14 C 0.5261(3) 1.17424(7) 0.4422(3) 0.0473(5) Uani 1 1 d .
H14A H 0.4008 1.1736 0.3558 0.071 Uiso 1 1 calc R
H14B H 0.5936 1.1723 0.3674 0.071 Uiso 1 1 calc R
H14C H 0.5545 1.2034 0.5152 0.071 Uiso 1 1 calc R
C15 C 0.8858(3) 1.16552(7) 0.8192(3) 0.0440(4) Uani 1 1 d .
C16 C 1.0810(3) 1.15659(8) 0.9435(4) 0.0583(6) Uani 1 1 d .
H16A H 1.1386 1.1859 1.0027 0.087 Uiso 1 1 calc R
H16B H 1.1345 1.1442 0.8640 0.087 Uiso 1 1 calc R
H16C H 1.0948 1.1339 1.0435 0.087 Uiso 1 1 calc R
C17 C 0.9387(3) 0.76774(7) 0.7736(3) 0.0551(6) Uani 1 1 d .
H17A H 1.0631 0.7686 0.7973 0.066 Uiso 1 1 calc R
H17B H 0.8726 0.7504 0.6534 0.066 Uiso 1 1 calc R
C18 C 0.9239(4) 0.74241(8) 0.9363(5) 0.0752(7) Uani 1 1 d .
H18A H 0.9944 0.7586 1.0567 0.113 Uiso 1 1 calc R
H18B H 0.9666 0.7104 0.9433 0.113 Uiso 1 1 calc R
H18C H 0.8012 0.7418 0.9144 0.113 Uiso 1 1 calc R

loop_
_atom_site_aniso_label
_atom_site_aniso_U_11
_atom_site_aniso_U_22
_atom_site_aniso_U_33
_atom_site_aniso_U_23
_atom_site_aniso_U_13
_atom_site_aniso_U_12
O1 0.0424(6) 0.0366(7) 0.0346(6) -0.0018(5) 0.0042(5) 0.0044(5)
O2 0.0283(6) 0.0374(7) 0.0374(6) -0.0027(5) 0.0038(5) -0.0011(5)
O3 0.0417(7) 0.0472(8) 0.0551(9) -0.0024(7) -0.0086(7) 0.0011(6)
O4 0.0367(8) 0.0466(8) 0.0741(11) 0.0029(7) 0.0030(7) 0.0013(6)
O5 0.0466(7) 0.0370(7) 0.0542(9) -0.0053(6) 0.0067(6) 0.0040(6)
O6 0.0778(11) 0.0381(8) 0.0695(10) -0.0069(7) 0.0141(8) -0.0044(8)
O7 0.0374(6) 0.0487(7) 0.0390(7) 0.0025(6) 0.0157(5) 0.0039(6)
C1 0.0323(10) 0.0398(10) 0.0388(9) 0.0004(8) 0.0142(8) -0.0007(8)
C2 0.0317(9) 0.0373(9) 0.0331(9) 0.0002(7) 0.0131(7) -0.0002(7)
C3 0.0315(10) 0.0362(10) 0.0381(10) 0.0018(8) 0.0090(8) 0.0016(7)
C4 0.0273(9) 0.0392(10) 0.0280(8) -0.0021(7) 0.0085(7) 0.0003(7)
C5 0.0310(10) 0.0388(9) 0.0290(9) -0.0053(7) 0.0109(7) -0.0016(7)
C6 0.0347(9) 0.0340(9) 0.0306(9) -0.0043(7) 0.0114(7) -0.0022(7)
C7 0.0345(9) 0.0406(10) 0.0330(9) -0.0084(8) 0.0074(7) -0.0044(8)
C8 0.0305(9) 0.0454(11) 0.0317(10) -0.0026(7) 0.0035(7) 0.0035(7)
C9 0.0339(9) 0.0377(10) 0.0293(9) -0.0015(7) 0.0111(7) 0.0039(7)
C10 0.0305(8) 0.0381(10) 0.0313(9) -0.0035(7) 0.0125(7) 0.0014(7)
C11 0.0304(9) 0.0388(10) 0.0339(9) -0.0026(7) 0.0119(7) -0.0012(7)
C12 0.0366(9) 0.0391(10) 0.0343(9) -0.0025(8) 0.0163(8) -0.0033(8)
C13 0.0387(9) 0.0329(9) 0.0348(9) -0.0015(7) 0.0150(8) 0.0016(7)
C14 0.0513(12) 0.0427(11) 0.0435(10) 0.0068(9) 0.0168(9) 0.0046(9)
C15 0.0536(11) 0.0388(11) 0.0382(10) -0.0012(8) 0.0186(9) -0.0069(9)
C16 0.0497(12) 0.0562(13) 0.0611(13) -0.0120(11) 0.0170(10) -0.0196(10)
C17 0.0617(13) 0.0384(11) 0.0528(12) -0.0060(10) 0.0136(10) 0.0101(9)
C18 0.0939(19) 0.0399(13) 0.102(2) 0.0078(13) 0.0520(17) 0.0043(12)

loop_
_atom_type_symbol
_atom_type_description
_atom_type_scat_dispersion_real
_atom_type_scat_dispersion_imag
_atom_type_scat_source
C C 0.0033 0.0016 'International Tables Vol C Tables 4.2.6.8 and 6.1.1.4'
H H 0.0000 0.0000 'International Tables Vol C Tables 4.2.6.8 and 6.1.1.4'
N N 0.0061 0.0033 'International Tables Vol C Tables 4.2.6.8 and 6.1.1.4'
O O 0.0106 0.0060 'International Tables Vol C Tables 4.2.6.8 and 6.1.1.4'

loop_
_geom_angle_atom_site_label_1
_geom_angle_atom_site_label_2
_geom_angle_atom_site_label_3
_geom_angle
C9 O1 C13 120.43(15)
C4 O2 C3 123.08(13)
C1 O5 C17 116.87(17)
C13 O7 H7 109.5
O4 C1 O5 122.74(18)
O4 C1 C2 125.32(17)
O5 C1 C2 111.92(16)
C6 C2 C3 119.45(17)
C6 C2 C1 122.17(15)
C3 C2 C1 118.37(16)
O3 C3 O2 115.90(16)
O3 C3 C2 127.87(16)
O2 C3 C2 116.23(16)
O2 C4 C5 120.68(16)
O2 C4 C10 116.85(14)
C5 C4 C10 122.46(17)
C4 C5 C7 118.21(17)
C4 C5 C6 117.94(16)
C7 C5 C6 123.82(15)
C2 C6 C5 122.13(15)
C2 C6 H6 118.9
C5 C6 H6 118.9
C8 C7 C5 120.70(16)
C8 C7 H7A 119.6
C5 C7 H7A 119.6
C7 C8 C9 119.82(17)
C7 C8 H8 120.1
C9 C8 H8 120.1
O1 C9 C8 118.33(17)
O1 C9 C10 120.07(16)
C8 C9 C10 121.48(17)
C4 C10 C9 117.30(16)
C4 C10 C11 124.47(17)
C9 C10 C11 118.16(16)
C12 C11 C10 121.72(18)
C12 C11 H11 119.1
C10 C11 H11 119.1
C11 C12 C15 120.38(18)
C11 C12 C13 119.50(15)
C15 C12 C13 119.73(16)
O7 C13 O1 107.99(15)
O7 C13 C14 113.44(16)
O1 C13 C14 102.16(17)
O7 C13 C12 105.64(17)
O1 C13 C12 110.31(14)
C14 C13 C12 117.05(15)
C13 C14 H14A 109.5
C13 C14 H14B 109.5
H14A C14 H14B 109.5
C13 C14 H14C 109.5
H14A C14 H14C 109.5
H14B C14 H14C 109.5
O6 C15 C12 121.3(2)
O6 C15 C16 120.38(18)
C12 C15 C16 118.33(18)
C15 C16 H16A 109.5
C15 C16 H16B 109.5
H16A C16 H16B 109.5
C15 C16 H16C 109.5
H16A C16 H16C 109.5
H16B C16 H16C 109.5
O5 C17 C18 112.03(19)
O5 C17 H17A 109.2
C18 C17 H17A 109.2
O5 C17 H17B 109.2
C18 C17 H17B 109.2
H17A C17 H17B 107.9
C17 C18 H18A 109.5
C17 C18 H18B 109.5
H18A C18 H18B 109.5
C17 C18 H18C 109.5
H18A C18 H18C 109.5
H18B C18 H18C 109.5

loop_
_geom_bond_atom_site_label_1
_geom_bond_atom_site_label_2
_geom_bond_distance
O1 C9 1.351(3)
O1 C13 1.477(2)
O2 C4 1.371(2)
O2 C3 1.397(3)
O3 C3 1.194(2)
O4 C1 1.203(2)
O5 C1 1.329(2)
O5 C17 1.473(3)
O6 C15 1.217(3)
O7 C13 1.396(2)
O7 H7 0.8200
C1 C2 1.488(3)
C2 C6 1.367(3)
C2 C3 1.467(3)
C4 C5 1.394(3)
C4 C10 1.396(3)
C5 C7 1.416(3)
C5 C6 1.421(3)
C6 H6 0.9300
C7 C8 1.369(3)
C7 H7A 0.9300
C8 C9 1.401(3)
C8 H8 0.9300
C9 C10 1.402(3)
C10 C11 1.449(3)
C11 C12 1.341(3)
C11 H11 0.9300
C12 C15 1.495(3)
C12 C13 1.523(3)
C13 C14 1.518(3)
C14 H14A 0.9600
C14 H14B 0.9600
C14 H14C 0.9600
C15 C16 1.501(3)
C16 H16A 0.9600
C16 H16B 0.9600
C16 H16C 0.9600
C17 C18 1.480(4)
C17 H17A 0.9700
C17 H17B 0.9700
C18 H18A 0.9600
C18 H18B 0.9600
C18 H18C 0.9600

loop_
_geom_torsion_atom_site_label_1
_geom_torsion_atom_site_label_2
_geom_torsion_atom_site_label_3
_geom_torsion_atom_site_label_4
_geom_torsion
C17 O5 C1 O4 -4.2(3)
C17 O5 C1 C2 174.33(16)
O4 C1 C2 C6 175.66(19)
O5 C1 C2 C6 -2.8(2)
O4 C1 C2 C3 -4.0(3)
O5 C1 C2 C3 177.52(16)
C4 O2 C3 O3 -173.20(17)
C4 O2 C3 C2 6.8(2)
C6 C2 C3 O3 172.4(2)
C1 C2 C3 O3 -7.9(3)
C6 C2 C3 O2 -7.6(2)
C1 C2 C3 O2 172.08(14)
C3 O2 C4 C5 -1.4(2)
C3 O2 C4 C10 179.24(16)
O2 C4 C5 C7 178.80(16)
C10 C4 C5 C7 -1.9(2)
O2 C4 C5 C6 -3.2(2)
C10 C4 C5 C6 176.04(16)
C3 C2 C6 C5 3.4(3)
C1 C2 C6 C5 -176.32(15)
C4 C5 C6 C2 2.2(2)
C7 C5 C6 C2 180.00(17)
C4 C5 C7 C8 0.7(3)
C6 C5 C7 C8 -177.10(16)
C5 C7 C8 C9 0.4(3)
C13 O1 C9 C8 158.20(15)
C13 O1 C9 C10 -25.7(2)
C7 C8 C9 O1 175.53(16)
C7 C8 C9 C10 -0.5(3)
O2 C4 C10 C9 -178.84(14)
C5 C4 C10 C9 1.8(2)
O2 C4 C10 C11 4.1(2)
C5 C4 C10 C11 -175.16(16)
O1 C9 C10 C4 -176.57(15)
C8 C9 C10 C4 -0.6(3)
O1 C9 C10 C11 0.6(2)
C8 C9 C10 C11 176.59(16)
C4 C10 C11 C12 -173.08(17)
C9 C10 C11 C12 9.9(3)
C10 C11 C12 C15 177.22(15)
C10 C11 C12 C13 4.4(3)
C9 O1 C13 O7 -77.8(2)
C9 O1 C13 C14 162.31(15)
C9 O1 C13 C12 37.2(2)
C11 C12 C13 O7 90.45(18)
C15 C12 C13 O7 -82.45(19)
C11 C12 C13 O1 -26.0(2)
C15 C12 C13 O1 161.08(15)
C11 C12 C13 C14 -142.19(18)
C15 C12 C13 C14 44.9(2)
C11 C12 C15 O6 -169.9(2)
C13 C12 C15 O6 2.9(3)
C11 C12 C15 C16 9.5(3)
C13 C12 C15 C16 -177.64(18)
C1 O5 C17 C18 83.9(3)
